data_4111841
loop_
_publ_author_name
'Archan Dey'
'Michael T. Kirchner'
'Venu R. Vangala'
'Gautam R. Desiraju'
'Raju Mondal'
'Judith A. K. Howard'

_publ_contact_author_address
;
School of Chemistry
University of Hyderabad
Hyderabad 500 046
India
;
_publ_contact_author_email desiraju@uohyd.ernet.in
_publ_contact_author_fax '91 40 23010567'
_publ_contact_author_name 'Professor Gautam R. Desiraju'
_publ_contact_author_phone '91 40 23134828'
_publ_section_title
;
 Crystal Structure Prediction of Aminols: Advantages of a Supramolecular
 Synthon Approach with Experimental Structures
;
_journal_name_full 'Journal of the American Chemical Society'
_journal_page_first 10545
_journal_page_last 10559
_journal_paper_doi 10.1021/ja042738c
_journal_volume 127
_journal_year 2005
_chemical_formula_moiety 'C7 H9 N O'
_chemical_formula_sum 'C7 H9 N O'
_chemical_formula_weight 123.15
_chemical_melting_point 451
_chemical_name_common 4A3MP
_chemical_name_systematic 4-Amino-3-methylphenol
_space_group_IT_number 14
_symmetry_cell_setting monoclinic
_symmetry_space_group_name_Hall '-P 2yn'
_symmetry_space_group_name_H-M 'P 1 21/n 1'
_atom_sites_solution_hydrogens geom
_atom_sites_solution_primary direct
_atom_sites_solution_secondary difmap
_audit_creation_method SHELXL-97
_cell_angle_alpha 90.00
_cell_angle_beta 96.884(2)
_cell_angle_gamma 90.00
_cell_formula_units_Z 4
_cell_length_a 4.6823(2)
_cell_length_b 11.5155(5)
_cell_length_c 12.0314(5)
_cell_measurement_reflns_used 2932
_cell_measurement_temperature 120(2)
_cell_measurement_theta_max 27.444
_cell_measurement_theta_min 2.457
_cell_volume 644.04(5)
_computing_cell_refinement 'Bruker SMART'
_computing_data_collection 'Bruker SMART'
_computing_data_reduction 'Bruker SHELXTL'
_computing_molecular_graphics 'Bruker SHELXTL'
_computing_publication_material 'Bruker SHELXTL'
_computing_structure_refinement 'SHELXL-97 (Sheldrick, 1997)'
_computing_structure_solution 'SHELXS-97 (Sheldrick, 1990)'
_diffrn_ambient_temperature 120(2)
_diffrn_detector_area_resol_mean 8
_diffrn_measured_fraction_theta_full 0.997
_diffrn_measured_fraction_theta_max 0.997
_diffrn_measurement_device_type 'smart 1k CCD area detector'
_diffrn_measurement_method 'omega scans'
_diffrn_radiation_monochromator graphite
_diffrn_radiation_source 'fine-focus sealed tube'
_diffrn_radiation_type MoK\a
_diffrn_radiation_wavelength 0.71073
_diffrn_reflns_av_R_equivalents 0.0388
_diffrn_reflns_av_sigmaI/netI 0.0237
_diffrn_reflns_limit_h_max 6
_diffrn_reflns_limit_h_min -6
_diffrn_reflns_limit_k_max 14
_diffrn_reflns_limit_k_min -14
_diffrn_reflns_limit_l_max 15
_diffrn_reflns_limit_l_min -15
_diffrn_reflns_number 6887
_diffrn_reflns_theta_full 27.47
_diffrn_reflns_theta_max 27.47
_diffrn_reflns_theta_min 2.46
_diffrn_standards_decay_% 0
_exptl_absorpt_coefficient_mu 0.086
_exptl_absorpt_correction_type none
_exptl_crystal_colour yellow
_exptl_crystal_density_diffrn 1.270
_exptl_crystal_description Cube
_exptl_crystal_F_000 264
_exptl_crystal_size_max 0.24
_exptl_crystal_size_mid 0.20
_exptl_crystal_size_min 0.18
_refine_diff_density_max 0.231
_refine_diff_density_min -0.174
_refine_diff_density_rms 0.037
_refine_ls_extinction_method none
_refine_ls_goodness_of_fit_ref 1.048
_refine_ls_hydrogen_treatment refall
_refine_ls_matrix_type full
_refine_ls_number_parameters 118
_refine_ls_number_reflns 1467
_refine_ls_number_restraints 0
_refine_ls_restrained_S_all 1.048
_refine_ls_R_factor_all 0.0494
_refine_ls_R_factor_gt 0.0387
_refine_ls_shift/su_max 0.000
_refine_ls_shift/su_mean 0.000
_refine_ls_structure_factor_coef Fsqd
_refine_ls_weighting_details 'calc w=1/[\s^2^(Fo^2^)+(0.0405P)^2^+0.2428P] where P=(Fo^2^+2Fc^2^)/3'
_refine_ls_weighting_scheme calc
_refine_ls_wR_factor_gt 0.0912
_refine_ls_wR_factor_ref 0.0969
_reflns_number_gt 1210
_reflns_number_total 1467
_reflns_threshold_expression >2sigma(I)
_cod_data_source_file ja042738csi20050407_114233_11.cif
_cod_data_source_block 4b
_cod_original_sg_symbol_Hall '-P 2ybn'
_cod_database_code 4111841

loop_
_symmetry_equiv_pos_as_xyz
'x, y, z'
'-x+1/2, y+1/2, -z+1/2'
'-x, -y, -z'
'x-1/2, -y-1/2, z-1/2'

loop_
_atom_site_label
_atom_site_type_symbol
_atom_site_fract_x
_atom_site_fract_y
_atom_site_fract_z
_atom_site_U_iso_or_equiv
_atom_site_adp_type
_atom_site_occupancy
_atom_site_symmetry_multiplicity
_atom_site_calc_flag
O1 O 0.1775(2) 0.39537(8) 0.58822(8) 0.0268(2) Uani 1 1 d
N1 N 0.7321(2) 0.04146(9) 0.84957(10) 0.0229(3) Uani 1 1 d
C6 C 0.4804(3) 0.23038(11) 0.60642(10) 0.0212(3) Uani 1 1 d
C4 C 0.5947(2) 0.13243(10) 0.78266(10) 0.0193(3) Uani 1 1 d
C5 C 0.6260(2) 0.14170(10) 0.66843(10) 0.0197(3) Uani 1 1 d
C2 C 0.2704(3) 0.29750(11) 0.76739(10) 0.0222(3) Uani 1 1 d
C3 C 0.4151(3) 0.21002(11) 0.83054(10) 0.0219(3) Uani 1 1 d
C1 C 0.3051(3) 0.30836(10) 0.65480(10) 0.0201(3) Uani 1 1 d
C7 C 0.8158(3) 0.05831(12) 0.61411(12) 0.0261(3) Uani 1 1 d
H3 H 0.394(3) 0.2021(12) 0.9101(12) 0.021(3) Uiso 1 1 d
H2 H 0.148(3) 0.3515(13) 0.8019(13) 0.025(4) Uiso 1 1 d
H6 H 0.503(3) 0.2377(12) 0.5254(12) 0.024(4) Uiso 1 1 d
H112 H 0.770(3) 0.0623(14) 0.9215(15) 0.031(4) Uiso 1 1 d
H111 H 0.895(4) 0.0164(14) 0.8250(13) 0.030(4) Uiso 1 1 d
H7C H 0.753(4) -0.0234(15) 0.6252(14) 0.038(4) Uiso 1 1 d
H7B H 1.024(4) 0.0656(14) 0.6490(13) 0.033(4) Uiso 1 1 d
H7A H 0.803(4) 0.0735(15) 0.5323(15) 0.043(5) Uiso 1 1 d
H1 H 0.033(4) 0.4333(17) 0.6211(16) 0.056(6) Uiso 1 1 d

loop_
_atom_site_aniso_label
_atom_site_aniso_U_11
_atom_site_aniso_U_22
_atom_site_aniso_U_33
_atom_site_aniso_U_23
_atom_site_aniso_U_13
_atom_site_aniso_U_12
O1 0.0308(5) 0.0245(5) 0.0256(5) 0.0044(4) 0.0053(4) 0.0077(4)
N1 0.0212(6) 0.0224(6) 0.0250(6) 0.0017(4) 0.0025(4) 0.0022(4)
C6 0.0216(6) 0.0223(6) 0.0204(6) -0.0007(5) 0.0057(5) -0.0025(5)
C4 0.0159(5) 0.0174(6) 0.0245(6) 0.0000(5) 0.0016(4) -0.0023(4)
C5 0.0158(5) 0.0191(6) 0.0249(6) -0.0025(5) 0.0044(4) -0.0028(4)
C2 0.0223(6) 0.0210(6) 0.0240(6) -0.0040(5) 0.0047(5) 0.0028(5)
C3 0.0228(6) 0.0249(6) 0.0183(6) -0.0014(5) 0.0037(5) -0.0005(5)
C1 0.0193(6) 0.0179(6) 0.0228(6) 0.0008(5) 0.0014(4) -0.0011(5)
C7 0.0258(7) 0.0246(7) 0.0294(7) -0.0014(6) 0.0090(5) 0.0031(5)

loop_
_atom_type_symbol
_atom_type_description
_atom_type_scat_dispersion_real
_atom_type_scat_dispersion_imag
_atom_type_scat_source
C C 0.0033 0.0016 'International Tables Vol C Tables 4.2.6.8 and 6.1.1.4'
H H 0.0000 0.0000 'International Tables Vol C Tables 4.2.6.8 and 6.1.1.4'
N N 0.0061 0.0033 'International Tables Vol C Tables 4.2.6.8 and 6.1.1.4'
O O 0.0106 0.0060 'International Tables Vol C Tables 4.2.6.8 and 6.1.1.4'

loop_
_geom_angle_atom_site_label_1
_geom_angle_atom_site_label_2
_geom_angle_atom_site_label_3
_geom_angle
C1 O1 H1 112.4(12)
C4 N1 H112 111.8(10)
C4 N1 H111 113.1(10)
H112 N1 H111 109.1(14)
C1 C6 C5 121.64(11)
C1 C6 H6 119.5(8)
C5 C6 H6 118.8(8)
C3 C4 C5 119.58(11)
C3 C4 N1 119.32(11)
C5 C4 N1 121.02(11)
C6 C5 C4 118.55(11)
C6 C5 C7 120.67(11)
C4 C5 C7 120.77(11)
C3 C2 C1 119.50(11)
C3 C2 H2 120.3(9)
C1 C2 H2 120.2(9)
C2 C3 C4 121.10(12)
C2 C3 H3 120.2(8)
C4 C3 H3 118.7(8)
O1 C1 C2 122.72(11)
O1 C1 C6 117.66(11)
C2 C1 C6 119.60(11)
C5 C7 H7C 110.1(10)
C5 C7 H7B 110.7(9)
H7C C7 H7B 107.8(13)
C5 C7 H7A 110.2(10)
H7C C7 H7A 108.3(13)
H7B C7 H7A 109.7(13)

loop_
_geom_bond_atom_site_label_1
_geom_bond_atom_site_label_2
_geom_bond_distance
O1 C1 1.3741(14)
O1 H1 0.93(2)
N1 C4 1.4266(16)
N1 H112 0.895(18)
N1 H111 0.899(17)
C6 C1 1.3904(17)
C6 C5 1.3937(17)
C6 H6 0.998(15)
C4 C3 1.3977(17)
C4 C5 1.4036(17)
C5 C7 1.5094(17)
C2 C3 1.3884(18)
C2 C1 1.3893(17)
C2 H2 0.971(15)
C3 H3 0.978(15)
C7 H7C 0.999(18)
C7 H7B 1.019(17)
C7 H7A 0.994(18)

loop_
_geom_hbond_atom_site_label_D
_geom_hbond_atom_site_label_H
_geom_hbond_atom_site_label_A
_geom_hbond_distance_DH
_geom_hbond_distance_HA
_geom_hbond_distance_DA
_geom_hbond_angle_DHA
_geom_hbond_site_symmetry_A
O1 H1 N1 0.93(2) 1.82(2) 2.7224(14) 161.5(18) 2_556
N1 H111 O1 0.899(17) 2.557(16) 3.2462(14) 134.0(12) 2_646
N1 H112 O1 0.895(18) 2.158(18) 3.0024(15) 157.1(14) 4_666

loop_
_cod_related_entry_id
_cod_related_entry_database
_cod_related_entry_code
1 ChemSpider 16838
